data_4509728
loop_
_publ_author_name
'Nelson, Andrew P.'
'Parrish, Damon A.'
'Cambrea, Lee R.'
'Baldwin, Lawrence C.'
'Trivedi, Nirupam J.'
'Mulfort, Karen L.'
'Farha, Omar K.'
'Hupp, Joseph T.'

_publ_section_title
;
 Crystal to Crystal Guest Exchange in a Mixed Ligand Metal&#x2212;Organic
 Framework
;
_journal_issue 11
_journal_name_full 'Crystal Growth &amp; Design'
_journal_page_first 4588
_journal_paper_doi 10.1021/cg900735n
_journal_volume 9
_journal_year 2009
_chemical_formula_sum 'C75.78 H46.31 N7.46 O20.92 Zn2'
_chemical_formula_weight 1526.93
_chemical_name_systematic
; 
 ? 
;
_space_group_IT_number 4
_symmetry_cell_setting monoclinic
_symmetry_space_group_name_Hall 'P 2yb'
_symmetry_space_group_name_H-M 'P 1 21 1'
_atom_sites_solution_hydrogens geom
_atom_sites_solution_primary direct
_atom_sites_solution_secondary difmap
_audit_creation_date 2008-02-25
_audit_creation_method 'from SHELXTL CIF, local template and enCIFer'
_cell_angle_alpha 90.00
_cell_angle_beta 95.149(3)
_cell_angle_gamma 90.00
_cell_formula_units_Z 2
_cell_length_a 13.063(2)
_cell_length_b 22.324(4)
_cell_length_c 13.129(2)
_cell_measurement_temperature 113(2)
_cell_volume 3813.2(11)
_computing_cell_refinement 'Bruker APEX2 v2.1-0 (Bruker, 2006)'
_computing_data_collection 'Bruker APEX2 v2.1-0 (Bruker, 2006)'
_computing_data_reduction
;
Bruker SAINT v7.34A (Bruker, 2002), Bruker XPREP v6.12 (Bruker, 2001)
;
_computing_molecular_graphics 'Bruker SHELXTL v6.12 (Bruker, 2000b)'
_computing_publication_material 'Bruker SHELXTL v6.12 (Bruker, 2000b)'
_computing_structure_refinement 'Bruker SHELXTL v6.12 (Bruker, 2000b)'
_computing_structure_solution 'Bruker SHELXTL v6.12 (Bruker, 2000b)'
_diffrn_ambient_temperature 113(2)
_diffrn_measured_fraction_theta_full 0.999
_diffrn_measured_fraction_theta_max 0.999
_diffrn_measurement_device_type 'Bruker SMART APEX II CCD'
_diffrn_measurement_method '\w scans'
_diffrn_radiation_monochromator graphite
_diffrn_radiation_source 'fine focus sealed tube'
_diffrn_radiation_type MoK\a
_diffrn_radiation_wavelength 0.71073
_diffrn_reflns_av_R_equivalents 0.0363
_diffrn_reflns_av_sigmaI/netI 0.0367
_diffrn_reflns_limit_h_max 16
_diffrn_reflns_limit_h_min -14
_diffrn_reflns_limit_k_max 27
_diffrn_reflns_limit_k_min -27
_diffrn_reflns_limit_l_max 16
_diffrn_reflns_limit_l_min -16
_diffrn_reflns_number 56798
_diffrn_reflns_theta_full 26.48
_diffrn_reflns_theta_max 26.48
_diffrn_reflns_theta_min 1.56
_exptl_absorpt_coefficient_mu 0.705
_exptl_absorpt_correction_T_max 1.000
_exptl_absorpt_correction_T_min 0.852
_exptl_absorpt_correction_type multi-scan
_exptl_absorpt_process_details 'SADABS v2.10 (Bruker, 2000c)'
_exptl_crystal_colour yellow
_exptl_crystal_density_diffrn 1.330
_exptl_crystal_density_method 'not measured'
_exptl_crystal_description plate
_exptl_crystal_F_000 1561
_exptl_crystal_size_max 0.16
_exptl_crystal_size_mid 0.15
_exptl_crystal_size_min 0.03
_refine_diff_density_max 2.273
_refine_diff_density_min -1.376
_refine_diff_density_rms 0.158
_refine_ls_abs_structure_details 'Flack H D (1983), Acta Cryst. A39, 876-881'
_refine_ls_abs_structure_Flack 0.269(15)
_refine_ls_extinction_method none
_refine_ls_goodness_of_fit_ref 1.038
_refine_ls_hydrogen_treatment constr
_refine_ls_matrix_type full
_refine_ls_number_parameters 609
_refine_ls_number_reflns 15695
_refine_ls_number_restraints 1
_refine_ls_restrained_S_all 1.038
_refine_ls_R_factor_all 0.0804
_refine_ls_R_factor_gt 0.0749
_refine_ls_shift/su_max 0.000
_refine_ls_shift/su_mean 0.000
_refine_ls_structure_factor_coef Fsqd
_refine_ls_weighting_details 'calc w=1/[\s^2^(Fo^2^)+(0.1375P)^2^+14.8134P] where P=(Fo^2^+2Fc^2^)/3'
_refine_ls_weighting_scheme calc
_refine_ls_wR_factor_gt 0.2130
_refine_ls_wR_factor_ref 0.2185
_reflns_number_gt 14448
_reflns_number_total 15695
_reflns_threshold_expression I>2\s(I)
_cod_data_source_file cg900735nsup1.cif
_cod_data_source_block navair06
_cod_depositor_comments
;
The following automatic conversions were performed:

'_symmetry_cell_setting' value 'Monoclinic' changed to 'monoclinic'
according to /home/saulius/struct/CIF-dictionaries/cif_core.dic
dictionary named 'cif_core.dic' version 2.4.2 from 2011-04-26.

Automatic conversion script
Id: cif_fix_values 1891 2012-01-12 08:04:46Z andrius 
;
_cod_original_sg_symbol_H-M 'P 2(1)'
_cod_database_code 4509728

loop_
_symmetry_equiv_pos_as_xyz
'x, y, z'
'-x, y+1/2, -z'

loop_
_atom_site_label
_atom_site_type_symbol
_atom_site_fract_x
_atom_site_fract_y
_atom_site_fract_z
_atom_site_U_iso_or_equiv
_atom_site_adp_type
_atom_site_occupancy
_atom_site_symmetry_multiplicity
_atom_site_calc_flag
_atom_site_refinement_flags
_atom_site_disorder_assembly
_atom_site_disorder_group
Zn1 Zn -0.23831(5) -0.20672(2) -0.63069(4) 0.01153(15) Uani 1 1 d . . 1
Zn2 Zn -0.21410(4) -0.07700(2) -0.60870(4) 0.01122(15) Uani 1 1 d . . 1
O3 O -0.2375(4) -0.1929(2) -0.4769(3) 0.0306(12) Uani 1 1 d . . 1
C4 C -0.2370(4) -0.1451(3) -0.4249(4) 0.0182(12) Uani 1 1 d . . 1
O5 O -0.2260(4) -0.0935(2) -0.4596(3) 0.0256(11) Uani 1 1 d . . 1
O6 O -0.0843(3) -0.1972(2) -0.6201(4) 0.0265(10) Uani 1 1 d . . 1
C7 C -0.0305(5) -0.1503(3) -0.6058(5) 0.0190(12) Uani 1 1 d . . 1
O8 O -0.0633(3) -0.0989(2) -0.5923(4) 0.0245(10) Uani 1 1 d . . 1
O9 O -0.2428(4) -0.1880(2) -0.7832(3) 0.0247(10) Uani 1 1 d . . 1
C10 C -0.2280(5) -0.1361(3) -0.8159(4) 0.0191(12) Uani 1 1 d . . 1
O11 O -0.2114(4) -0.0903(2) -0.7621(3) 0.0270(11) Uani 1 1 d . . 1
O12 O -0.3891(4) -0.1857(2) -0.6385(4) 0.0307(11) Uani 1 1 d . . 1
C13 C -0.4221(5) -0.1341(3) -0.6318(5) 0.0203(13) Uani 1 1 d . . 1
O14 O -0.3703(3) -0.0871(2) -0.6307(4) 0.0289(11) Uani 1 1 d . . 1
N15 N -0.2336(4) -0.2977(3) -0.6330(4) 0.0185(11) Uani 1 1 d . . 1
C16 C -0.1943(6) -0.3284(3) -0.5514(5) 0.0253(14) Uani 1 1 d . . 1
H16A H -0.1698 -0.3070 -0.4917 0.030 Uiso 1 1 calc R . 1
C17 C -0.1879(6) -0.3907(3) -0.5506(6) 0.0315(16) Uani 1 1 d . . 1
H17A H -0.1615 -0.4119 -0.4913 0.038 Uiso 1 1 calc R . 1
C18 C -0.2217(5) -0.4202(3) -0.6397(5) 0.0200(13) Uani 1 1 d . . 1
C19 C -0.2631(6) -0.3895(3) -0.7248(6) 0.0305(15) Uani 1 1 d . . 1
H19A H -0.2887 -0.4100 -0.7853 0.037 Uiso 1 1 calc R . 1
C20 C -0.2659(5) -0.3274(3) -0.7184(5) 0.0252(13) Uani 1 1 d . . 1
H20A H -0.2917 -0.3052 -0.7769 0.030 Uiso 1 1 calc R . 1
N21 N -0.2191(4) -0.4857(2) -0.6415(5) 0.0202(11) Uani 1 1 d . . 1
C22 C -0.3139(5) -0.5144(3) -0.6514(5) 0.0252(14) Uani 1 1 d . . 1
C23 C -0.3114(5) -0.5811(3) -0.6468(5) 0.0220(12) Uani 1 1 d . . 1
C24 C -0.4008(5) -0.6122(3) -0.6450(6) 0.0254(14) Uani 1 1 d . . 1
H24A H -0.4644 -0.5915 -0.6466 0.030 Uiso 1 1 calc R . 1
C25 C -0.3984(5) -0.6758(3) -0.6409(6) 0.0268(15) Uani 1 1 d . . 1
H25A H -0.4602 -0.6980 -0.6382 0.032 Uiso 1 1 calc R . 1
C26 C -0.3060(4) -0.7050(3) -0.6409(5) 0.0228(12) Uani 1 1 d . . 1
C27 C -0.3050(5) -0.7712(3) -0.6343(6) 0.0274(15) Uani 1 1 d . . 1
C28 C -0.2087(5) -0.7994(3) -0.6320(5) 0.0167(12) Uani 1 1 d . . 1
C29 C -0.1128(5) -0.7693(3) -0.6330(6) 0.0267(14) Uani 1 1 d . . 1
C30 C -0.1178(5) -0.7031(3) -0.6417(4) 0.0204(11) Uani 1 1 d . . 1
C31 C -0.0285(5) -0.6715(3) -0.6432(5) 0.0239(13) Uani 1 1 d . . 1
H31A H 0.0351 -0.6922 -0.6426 0.029 Uiso 1 1 calc R . 1
C32 C -0.0299(5) -0.6083(3) -0.6458(5) 0.0207(13) Uani 1 1 d . . 1
H32A H 0.0322 -0.5864 -0.6478 0.025 Uiso 1 1 calc R . 1
C33 C -0.1217(4) -0.5788(3) -0.6454(4) 0.0194(11) Uani 1 1 d . . 1
C34 C -0.1215(5) -0.5122(3) -0.6404(5) 0.0213(13) Uani 1 1 d . . 1
C35 C -0.2151(5) -0.6103(3) -0.6467(5) 0.0206(13) Uani 1 1 d . . 1
C36 C -0.2137(5) -0.6738(3) -0.6422(5) 0.0218(13) Uani 1 1 d . . 1
O37 O -0.3943(4) -0.4862(2) -0.6570(5) 0.0333(12) Uani 1 1 d . . 1
O38 O -0.3827(4) -0.8012(2) -0.6328(5) 0.0405(14) Uani 1 1 d . . 1
O39 O -0.0328(4) -0.7974(2) -0.6295(6) 0.0427(15) Uani 1 1 d . . 1
O40 O -0.0446(4) -0.4821(2) -0.6365(4) 0.0307(12) Uani 1 1 d . . 1
C41 C 0.0840(5) -0.1585(3) -0.6061(5) 0.0210(13) Uani 1 1 d . . 1
C42 C 0.1271(5) -0.2161(3) -0.6124(5) 0.0225(13) Uani 1 1 d . . 1
H42A H 0.0842 -0.2504 -0.6122 0.027 Uiso 1 1 calc R . 1
C43 C 0.2293(5) -0.2227(3) -0.6187(5) 0.0233(13) Uani 1 1 d . . 1
H43A H 0.2572 -0.2617 -0.6243 0.028 Uiso 1 1 calc R . 1
C44 C 0.2962(5) -0.1716(3) -0.6169(5) 0.0228(13) Uani 1 1 d . . 1
C45 C 0.4030(5) -0.1768(3) -0.6243(5) 0.0212(12) Uani 1 1 d . . 1
H45A H 0.4328 -0.2154 -0.6289 0.025 Uiso 1 1 calc R . 1
C46 C 0.4642(5) -0.1271(3) -0.6250(5) 0.0190(12) Uani 1 1 d . . 1
C47 C 0.4205(5) -0.0687(3) -0.6197(5) 0.0229(13) Uani 1 1 d . . 1
H47A H 0.4629 -0.0343 -0.6216 0.028 Uiso 1 1 calc R . 1
C48 C 0.3174(5) -0.0626(3) -0.6117(6) 0.0276(14) Uani 1 1 d . . 1
H48A H 0.2889 -0.0237 -0.6066 0.033 Uiso 1 1 calc R . 1
C49 C 0.2528(5) -0.1128(3) -0.6110(5) 0.0214(12) Uani 1 1 d . . 1
C50 C 0.1444(5) -0.1080(3) -0.6042(5) 0.0229(13) Uani 1 1 d . . 1
H50A H 0.1139 -0.0697 -0.5983 0.027 Uiso 1 1 calc R . 1
C51 C -0.2504(5) -0.1520(2) -0.3126(4) 0.0173(12) Uani 1 1 d . . 1
C52 C -0.2831(5) -0.2078(3) -0.2754(5) 0.0262(12) Uani 1 1 d . . 1
H52A H -0.3001 -0.2400 -0.3211 0.031 Uiso 1 1 calc R . 1
C53 C -0.2897(6) -0.2145(3) -0.1720(5) 0.0292(15) Uani 1 1 d . . 1
H53A H -0.3140 -0.2512 -0.1466 0.035 Uiso 1 1 calc R . 1
C54 C -0.2608(5) -0.1671(3) -0.1027(5) 0.0213(12) Uani 1 1 d . . 1
C55 C -0.2618(5) -0.1740(3) 0.0049(5) 0.0224(13) Uani 1 1 d . . 1
H55A H -0.2842 -0.2107 0.0318 0.027 Uiso 1 1 calc R . 1
C56 C -0.2310(5) -0.1282(3) 0.0703(4) 0.0187(12) Uani 1 1 d . . 1
C57 C -0.2026(5) -0.0716(3) 0.0313(4) 0.0237(12) Uani 1 1 d . . 1
H57A H -0.1834 -0.0397 0.0769 0.028 Uiso 1 1 calc R . 1
C58 C -0.2032(6) -0.0634(3) -0.0719(5) 0.0274(14) Uani 1 1 d . . 1
H58A H -0.1858 -0.0253 -0.0978 0.033 Uiso 1 1 calc R . 1
C59 C -0.2297(5) -0.1114(3) -0.1414(5) 0.0196(12) Uani 1 1 d . . 1
C60 C -0.2263(5) -0.1049(3) -0.2479(5) 0.0205(12) Uani 1 1 d . . 1
H60A H -0.2070 -0.0675 -0.2750 0.025 Uiso 1 1 calc R . 1
N61 N -0.2082(4) 0.0136(2) -0.6134(4) 0.0154(11) Uani 1 1 d . . 1
C62 C -0.1564(5) 0.0461(3) -0.5401(5) 0.0215(12) Uani 1 1 d . . 1
H62A H -0.1202 0.0259 -0.4842 0.026 Uiso 1 1 calc R . 1
C63 C -0.1537(5) 0.1079(3) -0.5428(5) 0.0245(13) Uani 1 1 d . . 1
H63A H -0.1160 0.1303 -0.4905 0.029 Uiso 1 1 calc R . 1
C64 C -0.2080(5) 0.1363(3) -0.6251(6) 0.0240(14) Uani 1 1 d . . 1
C65 C -0.2604(5) 0.1035(3) -0.7015(6) 0.0280(15) Uani 1 1 d . . 1
H65A H -0.2964 0.1228 -0.7584 0.034 Uiso 1 1 calc R . 1
C66 C -0.25954(13) 0.04144(8) -0.69356(13) 0.0208(13) Uani 1 1 d . . 1
H66A H -0.2958 0.0182 -0.7456 0.025 Uiso 1 1 calc R . 1
N107 N -0.44837(13) -0.38283(8) -0.40915(13) 0.0450(6) Uiso 1 1 d R . 2
O108 O -0.45908(13) -0.42223(8) -0.34628(13) 0.0450(6) Uiso 1 1 d R . 2
O109 O -0.38946(13) -0.34028(8) -0.39295(13) 0.0450(6) Uiso 1 1 d R . 2
C101 C -0.50891(13) -0.38667(8) -0.50836(13) 0.0450(6) Uiso 1 1 d R . 2
C102 C -0.49397(13) -0.34340(8) -0.58114(13) 0.0450(6) Uiso 1 1 d R . 2
H102 H -0.4470 -0.3141 -0.5675 0.054 Uiso 1 1 d R . 2
C103 C -0.55156(13) -0.34718(8) -0.67462(13) 0.0450(6) Uiso 1 1 d R . 2
H103 H -0.5448 -0.3147 -0.7293 0.054 Uiso 1 1 d R . 2
C104 C -0.62173(13) -0.39342(8) -0.69382(13) 0.0450(6) Uiso 1 1 d R . 2
H104 H -0.6617 -0.3949 -0.7583 0.054 Uiso 1 1 d R . 2
C105 C -0.63443(13) -0.43664(8) -0.62008(13) 0.0450(6) Uiso 1 1 d R . 2
H105 H -0.6803 -0.4692 -0.6319 0.054 Uiso 1 1 d R . 2
C106 C -0.57764(13) -0.43369(8) -0.52601(13) 0.0450(6) Uiso 1 1 d R . 2
H106 H -0.5857 -0.4632 -0.4773 0.054 Uiso 1 1 d R . 2
N207 N -0.57245(13) 0.13382(8) 0.00967(13) 0.0692(15) Uiso 0.81(1) 1 d PR A 3
O208 O -0.58941(13) 0.16170(8) -0.07024(13) 0.0692(15) Uiso 0.81(1) 1 d PR A 3
O209 O -0.58740(13) 0.15463(8) 0.09371(13) 0.0692(15) Uiso 0.81(1) 1 d PR A 3
C201 C -0.53226(13) 0.07276(8) 0.00462(13) 0.0692(15) Uiso 0.81(1) 1 d PR A 3
C202 C -0.51679(13) 0.04026(8) 0.09452(13) 0.0692(15) Uiso 0.81(1) 1 d PR A 3
H202 H -0.5325 0.0564 0.1543 0.083 Uiso 0.815(11) 1 d PR A 3
C203 C -0.47858(13) -0.01735(8) 0.08929(13) 0.0692(15) Uiso 0.81(1) 1 d PR A 3
H203 H -0.4630 -0.0421 0.1550 0.083 Uiso 0.815(11) 1 d PR A 3
C204 C -0.45708(13) -0.04129(8) -0.00403(13) 0.0692(15) Uiso 0.81(1) 1 d PR A 3
H204 H -0.4296 -0.0808 -0.0061 0.083 Uiso 0.815(11) 1 d PR A 3
C205 C -0.47438(13) -0.00808(8) -0.09322(13) 0.0692(15) Uiso 0.81(1) 1 d PR A 3
H205 H -0.4622 -0.0237 -0.1579 0.083 Uiso 0.815(11) 1 d PR A 3
C206 C -0.51253(13) 0.04966(8) -0.08973(13) 0.0692(15) Uiso 0.81(1) 1 d PR A 3
H206 H -0.5251 0.0714 -0.1501 0.083 Uiso 0.815(11) 1 d PR A 3
N307 N -0.98260(13) 0.68863(8) -0.16744(13) 0.0456(18) Uiso 0.46(1) 1 d PR B 4
O308 O -1.03504(13) 0.73409(8) -0.17066(13) 0.0456(18) Uiso 0.46(1) 1 d PR B 4
O309 O -0.88894(13) 0.68892(8) -0.14697(13) 0.0456(18) Uiso 0.46(1) 1 d PR B 4
C301 C -1.03419(13) 0.63122(8) -0.18923(13) 0.0456(18) Uiso 0.46(1) 1 d PR B 4
C302 C -0.97558(13) 0.57945(8) -0.18172(13) 0.0456(18) Uiso 0.46(1) 1 d PR B 4
H302 H -0.9075 0.5814 -0.1626 0.055 Uiso 0.463(10) 1 d PR B 4
C303 C -1.02471(13) 0.52536(8) -0.20263(13) 0.0456(18) Uiso 0.46(1) 1 d PR B 4
H303 H -0.9830 0.4862 -0.2010 0.055 Uiso 0.463(10) 1 d PR B 4
C304 C -1.12985(13) 0.52377(8) -0.22992(13) 0.0456(18) Uiso 0.46(1) 1 d PR B 4
H304 H -1.1623 0.4861 -0.2453 0.055 Uiso 0.463(10) 1 d PR B 4
C305 C -1.18712(13) 0.57620(8) -0.23574(13) 0.0456(18) Uiso 0.46(1) 1 d PR B 4
H305 H -1.2591 0.5762 -0.2523 0.055 Uiso 0.463(10) 1 d PR B 4
C306 C -1.13950(13) 0.63080(8) -0.21518(13) 0.0456(18) Uiso 0.46(1) 1 d PR B 4
H306 H -1.1786 0.6657 -0.2181 0.055 Uiso 0.463(10) 1 d PR B 4
N407 N -1.26222(13) 0.43407(8) 0.02591(13) 0.067(2) Uiso 0.54(1) 1 d PR C 5
O408 O -1.22696(13) 0.44347(8) 0.11390(13) 0.067(2) Uiso 0.54(1) 1 d PR C 5
O409 O -1.24233(13) 0.46543(8) -0.04666(13) 0.067(2) Uiso 0.54(1) 1 d PR C 5
C401 C -1.33158(13) 0.38300(8) 0.00646(13) 0.067(2) Uiso 0.54(1) 1 d PR C 5
C402 C -1.36843(13) 0.37086(8) -0.09361(13) 0.067(2) Uiso 0.54(1) 1 d PR C 5
H402 H -1.3488 0.3937 -0.1452 0.080 Uiso 0.539(10) 1 d PR C 5
C403 C -1.43411(13) 0.32265(8) -0.11147(13) 0.067(2) Uiso 0.54(1) 1 d PR C 5
H403 H -1.4655 0.3135 -0.1845 0.080 Uiso 0.539(10) 1 d PR C 5
C404 C -1.46126(13) 0.28775(8) -0.03060(13) 0.067(2) Uiso 0.54(1) 1 d PR C 5
H404 H -1.5076 0.2551 -0.0442 0.080 Uiso 0.539(10) 1 d PR C 5
C405 C -1.42236(13) 0.30039(8) 0.06888(13) 0.067(2) Uiso 0.54(1) 1 d PR C 5
H405 H -1.4381 0.2767 0.1250 0.080 Uiso 0.539(10) 1 d PR C 5
C406 C -1.35657(13) 0.34844(8) 0.08848(13) 0.067(2) Uiso 0.54(1) 1 d PR C 5
H406 H -1.3298 0.3562 0.1553 0.080 Uiso 0.539(10) 1 d PR C 5
N507 N -1.08766(13) 0.09855(8) -0.24114(13) 0.0683(14) Uiso 0.83(1) 1 d PR D 6
O508 O -1.13320(13) 0.13442(8) -0.29924(13) 0.0683(14) Uiso 0.83(1) 1 d PR D 6
O509 O -1.10892(13) 0.04495(8) -0.24009(13) 0.0683(14) Uiso 0.83(1) 1 d PR D 6
C501 C -1.00393(13) 0.12077(8) -0.16940(13) 0.0683(14) Uiso 0.83(1) 1 d PR D 6
C502 C -0.94961(13) 0.07987(8) -0.10630(13) 0.0683(14) Uiso 0.83(1) 1 d PR D 6
H502 H -0.9652 0.0405 -0.1107 0.082 Uiso 0.832(10) 1 d PR D 6
C503 C -0.87076(13) 0.10114(8) -0.03852(13) 0.0683(14) Uiso 0.83(1) 1 d PR D 6
H503 H -0.8310 0.0723 0.0118 0.082 Uiso 0.832(10) 1 d PR D 6
C504 C -0.84751(13) 0.16184(8) -0.03506(13) 0.0683(14) Uiso 0.83(1) 1 d PR D 6
H504 H -0.7937 0.1758 0.0130 0.082 Uiso 0.832(10) 1 d PR D 6
C505 C -0.90227(13) 0.20183(8) -0.09993(13) 0.0683(14) Uiso 0.83(1) 1 d PR D 6
H505 H -0.8867 0.2432 -0.1004 0.082 Uiso 0.832(10) 1 d PR D 6
C506 C -0.98149(13) 0.18151(8) -0.16829(13) 0.0683(14) Uiso 0.83(1) 1 d PR D 6
H506 H -1.0171 0.2085 -0.2124 0.082 Uiso 0.832(10) 1 d PR D 6
N607 N -1.11246(13) 0.41530(8) -0.15463(13) 0.073(4) Uiso 0.35(1) 1 d PR E 7
O608 O -1.19255(13) 0.39289(8) -0.13137(13) 0.073(4) Uiso 0.35(1) 1 d PR E 7
O609 O -1.02968(13) 0.38880(8) -0.14636(13) 0.073(4) Uiso 0.35(1) 1 d PR E 7
C601 C -1.11570(13) 0.47669(8) -0.19407(13) 0.073(4) Uiso 0.35(1) 1 d PR E 7
C602 C -1.02593(13) 0.50134(8) -0.22423(13) 0.073(4) Uiso 0.35(1) 1 d PR E 7
H602 H -0.9675 0.4795 -0.2206 0.087 Uiso 0.347(11) 1 d PR E 7
C603 C -1.02942(13) 0.55940(8) -0.26119(13) 0.073(4) Uiso 0.35(1) 1 d PR E 7
H603 H -0.9634 0.5798 -0.2812 0.087 Uiso 0.347(11) 1 d PR E 7
C604 C -1.12095(13) 0.59136(8) -0.26770(13) 0.073(4) Uiso 0.35(1) 1 d PR E 7
H604 H -1.1217 0.6316 -0.2922 0.087 Uiso 0.347(11) 1 d PR E 7
C605 C -1.21015(13) 0.56543(8) -0.23813(13) 0.073(4) Uiso 0.35(1) 1 d PR E 7
H605 H -1.2738 0.5858 -0.2436 0.087 Uiso 0.347(11) 1 d PR E 7
C606 C -1.20838(13) 0.50740(8) -0.20088(13) 0.073(4) Uiso 0.35(1) 1 d PR E 7
H606 H -1.2688 0.4901 -0.1823 0.087 Uiso 0.347(11) 1 d PR E 7
N707 N -1.23484(13) 0.19237(8) -0.01039(13) 0.070 Uiso 0.346(8) 1 d PR F 8
O708 O -1.28102(13) 0.17379(8) -0.08923(13) 0.070 Uiso 0.346(8) 1 d PR F 8
O709 O -1.23976(13) 0.16834(8) 0.07323(13) 0.070 Uiso 0.346(8) 1 d PR F 8
C701 C -1.17082(13) 0.24590(8) -0.01624(13) 0.070 Uiso 0.346(8) 1 d PR F 8
C702 C -1.11528(13) 0.26566(8) 0.07219(13) 0.070 Uiso 0.346(8) 1 d PR F 8
H702 H -1.1180 0.2454 0.1314 0.084 Uiso 0.346(8) 1 d PR F 8
C703 C -1.05514(13) 0.31632(8) 0.06624(13) 0.070 Uiso 0.346(8) 1 d PR F 8
H703 H -1.0154 0.3334 0.1311 0.084 Uiso 0.346(8) 1 d PR F 8
C704 C -1.05114(13) 0.34587(8) -0.02637(13) 0.070 Uiso 0.346(8) 1 d PR F 8
H704 H -1.0102 0.3812 -0.0289 0.084 Uiso 0.346(8) 1 d PR F 8
C705 C -1.10655(13) 0.32477(8) -0.11418(13) 0.070 Uiso 0.346(8) 1 d PR F 8
H705 H -1.1036 0.3434 -0.1785 0.084 Uiso 0.346(8) 1 d PR F 8
C706 C -1.16725(13) 0.27418(8) -0.10993(13) 0.070 Uiso 0.346(8) 1 d PR F 8
H706 H -1.2033 0.2599 -0.1694 0.084 Uiso 0.346(8) 1 d PR F 8
N807 N -1.33447(13) 0.33048(8) 0.12649(13) 0.070 Uiso 0.122(7) 1 d PR G 9
O808 O -1.41757(13) 0.34256(8) 0.08068(13) 0.070 Uiso 0.122(7) 1 d PR G 9
O809 O -1.32100(13) 0.28713(8) 0.18381(13) 0.070 Uiso 0.122(7) 1 d PR G 9
C801 C -1.24708(13) 0.36972(8) 0.11223(13) 0.070 Uiso 0.122(7) 1 d PR G 9
C802 C -1.15201(13) 0.35484(8) 0.16084(13) 0.070 Uiso 0.122(7) 1 d PR G 9
H802 H -1.1445 0.3213 0.1993 0.084 Uiso 0.122(7) 1 d PR G 9
C803 C -1.06980(13) 0.39216(8) 0.14727(13) 0.070 Uiso 0.122(7) 1 d PR G 9
H803 H -0.9988 0.3835 0.1849 0.084 Uiso 0.122(7) 1 d PR G 9
C804 C -1.08342(13) 0.44279(8) 0.08617(13) 0.070 Uiso 0.122(7) 1 d PR G 9
H804 H -1.0261 0.4684 0.0786 0.084 Uiso 0.122(7) 1 d PR G 9
C805 C -1.17919(13) 0.45637(8) 0.03728(13) 0.070 Uiso 0.122(7) 1 d PR G 9
H805 H -1.1901 0.4899 -0.0062 0.084 Uiso 0.122(7) 1 d PR G 9
C806 C -1.26250(13) 0.41966(8) 0.04985(13) 0.070 Uiso 0.122(7) 1 d PR G 9
H806 H -1.3263 0.4287 0.0159 0.084 Uiso 0.122(7) 1 d PR G 9

loop_
_atom_site_aniso_label
_atom_site_aniso_U_11
_atom_site_aniso_U_22
_atom_site_aniso_U_33
_atom_site_aniso_U_23
_atom_site_aniso_U_13
_atom_site_aniso_U_12
Zn1 0.0127(3) 0.0083(3) 0.0137(3) -0.0002(2) 0.0019(2) -0.0004(2)
Zn2 0.0123(3) 0.0085(3) 0.0131(3) -0.0003(2) 0.0023(2) -0.0005(2)
O3 0.049(3) 0.028(3) 0.016(2) -0.0037(18) 0.009(2) -0.001(2)
C4 0.015(3) 0.023(3) 0.017(3) 0.005(2) 0.004(2) 0.001(2)
O5 0.040(3) 0.025(3) 0.0133(19) 0.0009(17) 0.0076(19) 0.0018(19)
O6 0.0123(19) 0.025(3) 0.042(3) 0.001(2) 0.0047(18) -0.0002(18)
C7 0.016(3) 0.024(3) 0.017(3) -0.001(2) 0.002(2) -0.002(2)
O8 0.013(2) 0.022(2) 0.038(3) -0.0074(19) 0.0016(18) 0.0030(16)
O9 0.040(3) 0.019(2) 0.016(2) 0.0034(16) 0.0020(19) -0.0034(18)
C10 0.020(3) 0.021(3) 0.017(3) -0.002(2) 0.004(2) 0.007(2)
O11 0.044(3) 0.022(3) 0.0151(19) -0.0015(17) 0.0029(19) -0.001(2)
O12 0.012(2) 0.034(3) 0.046(3) -0.002(2) 0.003(2) 0.0040(19)
C13 0.013(3) 0.030(4) 0.018(3) 0.002(2) 0.001(2) 0.001(2)
O14 0.014(2) 0.028(3) 0.045(3) -0.001(2) 0.0045(19) -0.0031(19)
N15 0.018(3) 0.016(3) 0.022(3) 0.000(2) 0.001(2) -0.0024(19)
C16 0.041(4) 0.014(3) 0.020(3) -0.002(2) -0.003(3) 0.000(3)
C17 0.051(5) 0.016(3) 0.026(3) 0.001(3) -0.006(3) 0.004(3)
C18 0.028(3) 0.006(3) 0.026(3) -0.001(2) 0.003(3) 0.003(2)
C19 0.048(4) 0.011(3) 0.030(3) 0.001(2) -0.006(3) 0.002(3)
C20 0.038(4) 0.012(3) 0.025(3) 0.002(2) -0.004(3) 0.002(3)
N21 0.024(3) 0.006(2) 0.030(3) -0.003(2) -0.001(2) 0.003(2)
C22 0.022(3) 0.017(3) 0.036(4) 0.001(3) -0.001(3) -0.002(2)
C23 0.025(3) 0.007(3) 0.034(3) 0.001(3) 0.001(2) 0.001(2)
C24 0.023(3) 0.014(3) 0.039(4) 0.005(3) 0.004(3) 0.008(2)
C25 0.018(3) 0.016(3) 0.047(4) 0.001(3) 0.004(3) -0.001(2)
C26 0.020(3) 0.017(3) 0.031(3) -0.002(3) 0.004(2) 0.001(3)
C27 0.025(3) 0.011(3) 0.047(4) 0.004(3) 0.005(3) -0.003(2)
C28 0.017(3) 0.004(3) 0.030(3) -0.003(2) 0.007(2) 0.000(2)
C29 0.026(3) 0.012(3) 0.043(4) 0.000(3) 0.006(3) -0.002(2)
C30 0.023(3) 0.011(3) 0.027(3) 0.000(3) 0.005(2) 0.000(3)
C31 0.018(3) 0.023(3) 0.030(3) -0.002(3) 0.002(3) 0.000(2)
C32 0.020(3) 0.012(3) 0.031(3) 0.002(2) 0.007(3) 0.000(2)
C33 0.023(3) 0.012(3) 0.022(3) 0.003(3) -0.001(2) -0.001(3)
C34 0.024(3) 0.014(3) 0.025(3) 0.001(2) -0.001(2) -0.003(2)
C35 0.026(3) 0.013(3) 0.023(3) -0.002(2) 0.001(2) 0.003(2)
C36 0.028(3) 0.012(3) 0.026(3) -0.007(3) 0.004(3) -0.001(2)
O37 0.028(3) 0.009(2) 0.063(4) 0.003(2) 0.005(2) 0.0069(18)
O38 0.025(3) 0.019(3) 0.078(4) 0.004(3) 0.007(3) -0.003(2)
O39 0.027(3) 0.014(2) 0.088(5) 0.001(3) 0.011(3) 0.005(2)
O40 0.027(3) 0.013(2) 0.051(3) 0.002(2) -0.005(2) -0.0028(19)
C41 0.017(3) 0.022(3) 0.024(3) -0.002(2) 0.008(2) -0.001(2)
C42 0.018(3) 0.017(3) 0.032(3) -0.003(2) 0.000(2) -0.003(2)
C43 0.020(3) 0.015(3) 0.036(3) -0.003(2) 0.011(3) 0.003(2)
C44 0.014(3) 0.020(3) 0.034(3) -0.002(3) 0.004(2) 0.000(2)
C45 0.014(3) 0.018(3) 0.032(3) -0.002(2) 0.007(2) 0.001(2)
C46 0.011(3) 0.021(3) 0.025(3) 0.000(2) 0.001(2) 0.002(2)
C47 0.020(3) 0.016(3) 0.034(3) -0.001(2) 0.007(2) -0.001(2)
C48 0.020(3) 0.019(3) 0.044(4) 0.001(3) 0.002(3) 0.001(2)
C49 0.010(3) 0.019(3) 0.035(3) 0.000(3) -0.001(2) 0.000(2)
C50 0.017(3) 0.015(3) 0.037(4) 0.000(2) 0.006(3) 0.003(2)
C51 0.025(3) 0.016(3) 0.011(3) -0.002(2) 0.003(2) 0.004(2)
C52 0.039(3) 0.021(3) 0.019(3) -0.003(3) 0.004(2) 0.000(3)
C53 0.054(4) 0.017(3) 0.018(3) -0.002(2) 0.009(3) -0.009(3)
C54 0.026(3) 0.019(3) 0.019(3) 0.001(2) 0.001(2) -0.002(2)
C55 0.031(3) 0.020(3) 0.018(3) 0.004(2) 0.007(2) 0.004(2)
C56 0.019(3) 0.023(3) 0.014(3) 0.001(2) 0.001(2) 0.004(2)
C57 0.034(3) 0.020(3) 0.017(3) -0.003(2) 0.003(2) 0.002(3)
C58 0.043(4) 0.023(3) 0.015(3) 0.001(2) 0.000(3) -0.004(3)
C59 0.023(3) 0.017(3) 0.018(3) 0.000(2) 0.000(2) 0.000(2)
C60 0.026(3) 0.017(3) 0.019(3) 0.001(2) 0.006(2) 0.000(2)
N61 0.019(3) 0.006(3) 0.022(3) -0.0034(18) 0.002(2) -0.0002(18)
C62 0.028(3) 0.015(3) 0.021(3) 0.000(2) -0.001(2) 0.001(2)
C63 0.026(3) 0.014(3) 0.033(3) -0.007(2) 0.001(3) -0.003(2)
C64 0.027(3) 0.008(3) 0.038(4) 0.001(3) 0.009(3) 0.002(2)
C65 0.026(3) 0.015(3) 0.041(4) 0.006(3) -0.008(3) -0.003(2)
C66 0.028(3) 0.008(3) 0.025(3) -0.002(2) -0.004(3) -0.001(2)

loop_
_atom_type_symbol
_atom_type_description
_atom_type_scat_dispersion_real
_atom_type_scat_dispersion_imag
_atom_type_scat_source
C C 0.0033 0.0016 'International Tables Vol C Tables 4.2.6.8 and 6.1.1.4'
H H 0.0000 0.0000 'International Tables Vol C Tables 4.2.6.8 and 6.1.1.4'
N N 0.0061 0.0033 'International Tables Vol C Tables 4.2.6.8 and 6.1.1.4'
O O 0.0106 0.0060 'International Tables Vol C Tables 4.2.6.8 and 6.1.1.4'
Zn Zn 0.2839 1.4301 'International Tables Vol C Tables 4.2.6.8 and 6.1.1.4'

loop_
_geom_angle_atom_site_label_1
_geom_angle_atom_site_label_2
_geom_angle_atom_site_label_3
_geom_angle
_geom_angle_site_symmetry_3
O6 Zn1 O12 160.5(2) .
O6 Zn1 N15 94.3(2) .
O12 Zn1 N15 105.2(2) .
O6 Zn1 O9 89.2(2) .
O12 Zn1 O9 87.7(2) .
N15 Zn1 O9 100.8(2) .
O6 Zn1 O3 90.0(2) .
O12 Zn1 O3 86.2(2) .
N15 Zn1 O3 99.7(2) .
O9 Zn1 O3 159.4(2) .
O6 Zn1 Zn2 77.90(14) .
O12 Zn1 Zn2 82.58(15) .
N15 Zn1 Zn2 171.07(16) .
O9 Zn1 Zn2 83.55(13) .
O3 Zn1 Zn2 76.20(14) .
O5 Zn2 O8 90.7(2) .
O5 Zn2 N61 102.61(19) .
O8 Zn2 N61 101.9(2) .
O5 Zn2 O11 160.8(2) .
O8 Zn2 O11 88.1(2) .
N61 Zn2 O11 96.42(19) .
O5 Zn2 O14 87.4(2) .
O8 Zn2 O14 159.60(19) .
N61 Zn2 O14 98.4(2) .
O11 Zn2 O14 87.2(2) .
O5 Zn2 Zn1 84.15(13) .
O8 Zn2 Zn1 82.32(13) .
N61 Zn2 Zn1 171.89(15) .
O11 Zn2 Zn1 76.66(13) .
O14 Zn2 Zn1 77.28(14) .
C4 O3 Zn1 131.3(4) .
O5 C4 O3 125.0(5) .
O5 C4 C51 118.4(6) .
O3 C4 C51 116.5(5) .
C4 O5 Zn2 122.9(4) .
C7 O6 Zn1 129.4(4) .
O8 C7 O6 126.2(6) .
O8 C7 C41 117.9(5) .
O6 C7 C41 115.9(5) .
C7 O8 Zn2 123.6(4) .
C10 O9 Zn1 122.2(4) .
O11 C10 O9 125.8(5) .
O11 C10 C56 116.9(6) 1_554
O9 C10 C56 117.3(6) 1_554
C10 O11 Zn2 131.3(4) .
C13 O12 Zn1 124.0(4) .
O12 C13 O14 126.4(6) .
O12 C13 C46 117.0(6) 1_455
O14 C13 C46 116.6(6) 1_455
C13 O14 Zn2 128.7(4) .
C16 N15 C20 119.2(6) .
C16 N15 Zn1 120.8(4) .
C20 N15 Zn1 120.0(4) .
N15 C16 C17 122.5(6) .
N15 C16 H16A 118.7 .
C17 C16 H16A 118.7 .
C18 C17 C16 117.1(6) .
C18 C17 H17A 121.5 .
C16 C17 H17A 121.5 .
C19 C18 C17 121.5(6) .
C19 C18 N21 119.4(6) .
C17 C18 N21 119.0(6) .
C18 C19 C20 117.2(6) .
C18 C19 H19A 121.4 .
C20 C19 H19A 121.4 .
N15 C20 C19 122.5(6) .
N15 C20 H20A 118.8 .
C19 C20 H20A 118.8 .
C22 N21 C34 127.5(5) .
C22 N21 C18 116.1(5) .
C34 N21 C18 116.2(5) .
O37 C22 N21 121.6(6) .
O37 C22 C23 122.2(6) .
N21 C22 C23 116.1(6) .
C24 C23 C35 121.9(6) .
C24 C23 C22 119.6(6) .
C35 C23 C22 118.5(6) .
C23 C24 C25 119.6(6) .
C23 C24 H24A 120.2 .
C25 C24 H24A 120.2 .
C26 C25 C24 119.4(6) .
C26 C25 H25A 120.3 .
C24 C25 H25A 120.3 .
C25 C26 C36 121.7(6) .
C25 C26 C27 118.4(6) .
C36 C26 C27 119.8(6) .
O38 C27 C28 120.1(6) .
O38 C27 C26 123.2(6) .
C28 C27 C26 116.8(6) .
C27 C28 C29 125.3(6) .
C27 C28 C64 116.6(6) 1_545
C29 C28 C64 118.1(6) 1_545
O39 C29 C28 120.8(6) .
O39 C29 C30 123.2(6) .
C28 C29 C30 116.0(6) .
C31 C30 C36 121.3(6) .
C31 C30 C29 119.0(6) .
C36 C30 C29 119.6(6) .
C30 C31 C32 120.5(6) .
C30 C31 H31A 119.7 .
C32 C31 H31A 119.7 .
C33 C32 C31 119.4(6) .
C33 C32 H32A 120.3 .
C31 C32 H32A 120.3 .
C32 C33 C35 121.3(6) .
C32 C33 C34 118.8(6) .
C35 C33 C34 119.8(6) .
O40 C34 N21 121.3(6) .
O40 C34 C33 123.8(6) .
N21 C34 C33 115.0(5) .
C33 C35 C23 122.6(6) .
C33 C35 C36 119.4(6) .
C23 C35 C36 117.9(7) .
C26 C36 C30 122.4(6) .
C26 C36 C35 119.5(6) .
C30 C36 C35 118.1(6) .
C50 C41 C42 121.2(6) .
C50 C41 C7 117.9(5) .
C42 C41 C7 120.9(5) .
C43 C42 C41 120.3(6) .
C43 C42 H42A 119.8 .
C41 C42 H42A 119.8 .
C42 C43 C44 121.0(6) .
C42 C43 H43A 119.5 .
C44 C43 H43A 119.5 .
C45 C44 C43 122.6(6) .
C45 C44 C49 118.4(5) .
C43 C44 C49 119.0(5) .
C46 C45 C44 121.0(6) .
C46 C45 H45A 119.5 .
C44 C45 H45A 119.5 .
C45 C46 C47 120.3(6) .
C45 C46 C13 119.7(5) 1_655
C47 C46 C13 120.0(5) 1_655
C48 C47 C46 119.7(6) .
C48 C47 H47A 120.1 .
C46 C47 H47A 120.1 .
C47 C48 C49 121.2(6) .
C47 C48 H48A 119.4 .
C49 C48 H48A 119.4 .
C48 C49 C50 122.7(6) .
C48 C49 C44 119.3(5) .
C50 C49 C44 118.0(5) .
C41 C50 C49 120.4(6) .
C41 C50 H50A 119.8 .
C49 C50 H50A 119.8 .
C60 C51 C52 121.3(5) .
C60 C51 C4 119.2(5) .
C52 C51 C4 119.4(5) .
C53 C52 C51 118.9(6) .
C53 C52 H52A 120.6 .
C51 C52 H52A 120.6 .
C52 C53 C54 120.8(6) .
C52 C53 H53A 119.6 .
C54 C53 H53A 119.6 .
C59 C54 C55 118.7(5) .
C59 C54 C53 119.4(5) .
C55 C54 C53 121.9(6) .
C56 C55 C54 120.9(6) .
C56 C55 H55A 119.6 .
C54 C55 H55A 119.6 .
C55 C56 C57 120.5(5) .
C55 C56 C10 121.0(5) 1_556
C57 C56 C10 118.6(5) 1_556
C58 C57 C56 119.8(6) .
C58 C57 H57A 120.1 .
C56 C57 H57A 120.1 .
C57 C58 C59 120.8(6) .
C57 C58 H58A 119.6 .
C59 C58 H58A 119.6 .
C60 C59 C54 118.8(5) .
C60 C59 C58 121.9(6) .
C54 C59 C58 119.3(5) .
C51 C60 C59 120.7(6) .
C51 C60 H60A 119.7 .
C59 C60 H60A 119.7 .
C62 N61 C66 119.7(5) .
C62 N61 Zn2 122.5(4) .
C66 N61 Zn2 117.8(3) .
N61 C62 C63 122.3(6) .
N61 C62 H62A 118.8 .
C63 C62 H62A 118.8 .
C62 C63 C64 117.6(6) .
C62 C63 H63A 121.2 .
C64 C63 H63A 121.2 .
C65 C64 C63 120.6(6) .
C65 C64 C28 119.1(6) 1_565
C63 C64 C28 120.3(6) 1_565
C64 C65 C66 118.5(6) .
C64 C65 H65A 120.8 .
C66 C65 H65A 120.8 .
N61 C66 C65 121.2(4) .
N61 C66 H66A 119.4 .
C65 C66 H66A 119.4 .
O108 N107 O109 123.2 .
O108 N107 C101 118.2 .
O109 N107 C101 118.6 .
C102 C101 C106 122.8 .
C102 C101 N107 118.3 .
C106 C101 N107 118.9 .
C103 C102 C101 118.1 .
C103 C102 H102 121.7 .
C101 C102 H102 120.2 .
C102 C103 C104 120.3 .
C102 C103 H103 120.1 .
C104 C103 H103 119.6 .
C105 C104 C103 120.6 .
C105 C104 H104 120.3 .
C103 C104 H104 119.2 .
C106 C105 C104 120.1 .
C106 C105 H105 117.7 .
C104 C105 H105 122.2 .
C105 C106 C101 118.2 .
C105 C106 H106 119.6 .
C101 C106 H106 122.2 .
O208 N207 O209 123.2 .
O208 N207 C201 118.2 .
O209 N207 C201 118.6 .
C202 C201 C206 122.8 .
C202 C201 N207 118.3 .
C206 C201 N207 118.9 .
C203 C202 C201 118.1 .
C203 C202 H202 121.7 .
C201 C202 H202 120.2 .
C202 C203 C204 120.3 .
C202 C203 H203 120.1 .
C204 C203 H203 119.6 .
C205 C204 C203 120.6 .
C205 C204 H204 120.3 .
C203 C204 H204 119.2 .
C206 C205 C204 120.1 .
C206 C205 H205 117.7 .
C204 C205 H205 122.2 .
C205 C206 C201 118.2 .
C205 C206 H206 119.6 .
C201 C206 H206 122.2 .
O308 N307 O309 123.2 .
O308 N307 C301 118.2 .
O309 N307 C301 118.6 .
C302 C301 C306 122.8 .
C302 C301 N307 118.3 .
C306 C301 N307 118.9 .
C303 C302 C301 118.1 .
C303 C302 H302 121.7 .
C301 C302 H302 120.3 .
C303 C302 H603 84.5 .
C301 C302 H603 92.2 .
H302 C302 H603 94.1 .
C302 C303 C304 120.3 .
C302 C303 H303 120.1 .
C304 C303 H303 119.6 .
C302 C303 H602 117.3 .
C304 C303 H602 120.3 .
H303 C303 H602 12.6 .
C305 C304 C303 120.6 .
C305 C304 H304 120.3 .
C303 C304 H304 119.2 .
C306 C305 C304 120.1 .
C306 C305 H305 117.7 .
C304 C305 H305 122.2 .
C306 C305 H605 106.0 .
C304 C305 H605 133.3 .
H305 C305 H605 13.4 .
C305 C306 C301 118.2 .
C305 C306 H306 119.6 .
C301 C306 H306 122.2 .
C305 C306 H604 87.8 .
C301 C306 H604 86.4 .
H306 C306 H604 96.5 .
O408 N407 O409 123.2 .
O408 N407 C401 118.2 .
O409 N407 C401 118.6 .
O408 N407 H806 117.1 .
O409 N407 H806 103.6 .
C401 N407 H806 43.3 .
N407 O409 H805 94.7 .
C402 C401 C406 122.8 .
C402 C401 N407 118.3 .
C406 C401 N407 118.9 .
C402 C401 H806 108.8 .
C406 C401 H806 118.4 .
N407 C401 H806 34.3 .
C403 C402 C401 118.1 .
C403 C402 H402 121.7 .
C401 C402 H402 120.3 .
C402 C403 C404 120.3 .
C402 C403 H403 120.1 .
C404 C403 H403 119.5 .
C405 C404 C403 120.6 .
C405 C404 H404 120.3 .
C403 C404 H404 119.2 .
C406 C405 C404 120.1 .
C406 C405 H405 117.7 .
C404 C405 H405 122.2 .
C405 C406 C401 118.2 .
C405 C406 H406 119.6 .
C401 C406 H406 122.2 .
O508 N507 O509 123.2 .
O508 N507 C501 118.2 .
O509 N507 C501 118.6 .
C502 C501 C506 122.8 .
C502 C501 N507 118.3 .
C506 C501 N507 118.9 .
C503 C502 C501 118.1 .
C503 C502 H502 121.7 .
C501 C502 H502 120.2 .
C502 C503 C504 120.3 .
C502 C503 H503 120.1 .
C504 C503 H503 119.6 .
C505 C504 C503 120.6 .
C505 C504 H504 120.3 .
C503 C504 H504 119.2 .
C506 C505 C504 120.1 .
C506 C505 H505 117.7 .
C504 C505 H505 122.2 .
C505 C506 C501 118.2 .
C505 C506 H506 119.6 .
C501 C506 H506 122.2 .
O608 N607 O609 123.2 .
O608 N607 C601 118.2 .
O609 N607 C601 118.6 .
N607 O609 H705 75.5 .
C602 C601 C606 122.8 .
C602 C601 N607 118.3 .
C606 C601 N607 118.9 .
C602 C601 H304 103.2 .
C606 C601 H304 45.6 .
N607 C601 H304 119.0 .
C603 C602 C601 118.1 .
C603 C602 H303 127.2 .
C601 C602 H303 110.4 .
C603 C602 H602 121.7 .
C601 C602 H602 120.2 .
H303 C602 H602 22.6 .
C602 C603 C604 120.3 .
C602 C603 H603 120.1 .
C604 C603 H603 119.6 .
C605 C604 C603 120.6 .
C605 C604 H604 120.3 .
C603 C604 H604 119.2 .
C606 C605 C604 120.1 .
C606 C605 H305 114.0 .
C604 C605 H305 123.9 .
C606 C605 H605 117.7 .
C604 C605 H605 122.2 .
H305 C605 H605 13.5 .
C605 C606 C601 118.2 .
C605 C606 H304 103.4 .
C601 C606 H304 39.8 .
C605 C606 H606 119.6 .
C601 C606 H606 122.2 .
H304 C606 H606 121.8 .
O708 N707 O709 123.2 .
O708 N707 C701 118.2 .
O709 N707 C701 118.6 .
C702 C701 C706 122.8 .
C702 C701 N707 118.3 .
C706 C701 N707 118.9 .
C703 C702 C701 118.1 .
C703 C702 H702 121.7 .
C701 C702 H702 120.3 .
C702 C703 C704 120.3 .
C702 C703 H703 120.1 .
C704 C703 H703 119.6 .
C705 C704 C703 120.6 .
C705 C704 H704 120.3 .
C703 C704 H704 119.2 .
C706 C705 C704 120.1 .
C706 C705 H705 117.7 .
C704 C705 H705 122.2 .
C705 C706 C701 118.2 .
C705 C706 H706 119.6 .
C701 C706 H706 122.2 .
O808 N807 O809 123.2 .
O808 N807 C801 118.2 .
O809 N807 C801 118.6 .
O808 N807 H406 96.7 .
O809 N807 H406 108.7 .
C801 N807 H406 62.5 .
N807 O808 H406 27.7 .
C802 C801 C806 122.8 .
C802 C801 N807 118.3 .
C806 C801 N807 118.9 .
C802 C801 H406 119.4 .
C806 C801 H406 111.1 .
N807 C801 H406 28.0 .
C803 C802 C801 118.1 .
C803 C802 H802 121.7 .
C801 C802 H802 120.2 .
C802 C803 C804 120.3 .
C802 C803 H703 82.8 .
C804 C803 H703 131.4 .
C802 C803 H803 120.1 .
C804 C803 H803 119.6 .
H703 C803 H803 59.4 .
C805 C804 C803 120.6 .
C805 C804 H804 120.3 .
C803 C804 H804 119.2 .
C806 C805 C804 120.1 .
C806 C805 H805 117.7 .
C804 C805 H805 122.2 .
C805 C806 C801 118.2 .
C805 C806 H806 119.6 .
C801 C806 H806 122.2 .

loop_
_geom_bond_atom_site_label_1
_geom_bond_atom_site_label_2
_geom_bond_distance
_geom_bond_site_symmetry_2
Zn1 O6 2.016(4) .
Zn1 O12 2.018(5) .
Zn1 N15 2.033(6) .
Zn1 O9 2.041(4) .
Zn1 O3 2.042(5) .
Zn1 Zn2 2.9246(9) .
Zn2 O5 2.012(4) .
Zn2 O8 2.023(4) .
Zn2 N61 2.025(5) .
Zn2 O11 2.040(4) .
Zn2 O14 2.048(5) .
O3 C4 1.266(9) .
C4 O5 1.253(8) .
C4 C51 1.507(8) .
O6 C7 1.265(8) .
C7 O8 1.243(8) .
C7 C41 1.508(8) .
O9 C10 1.257(8) .
C10 O11 1.251(8) .
C10 C56 1.501(8) 1_554
O12 C13 1.234(8) .
C13 O14 1.249(8) .
C13 C46 1.505(8) 1_455
N15 C16 1.334(9) .
N15 C20 1.338(9) .
C16 C17 1.392(9) .
C16 H16A 0.9500 .
C17 C18 1.380(10) .
C17 H17A 0.9500 .
C18 C19 1.379(9) .
C18 N21 1.464(8) .
C19 C20 1.388(9) .
C19 H19A 0.9500 .
C20 H20A 0.9500 .
N21 C22 1.390(8) .
N21 C34 1.404(8) .
C22 O37 1.220(8) .
C22 C23 1.491(9) .
C23 C24 1.361(9) .
C23 C35 1.417(9) .
C24 C25 1.422(8) .
C24 H24A 0.9500 .
C25 C26 1.371(9) .
C25 H25A 0.9500 .
C26 C36 1.394(9) .
C26 C27 1.481(9) .
C27 O38 1.217(9) .
C27 C28 1.405(9) .
C28 C29 1.422(9) .
C28 C64 1.438(9) 1_545
C29 O39 1.215(9) .
C29 C30 1.485(9) .
C30 C31 1.365(9) .
C30 C36 1.413(9) .
C31 C32 1.411(8) .
C31 H31A 0.9500 .
C32 C33 1.367(9) .
C32 H32A 0.9500 .
C33 C35 1.407(9) .
C33 C34 1.490(9) .
C34 O40 1.205(8) .
C35 C36 1.418(7) .
C41 C50 1.375(9) .
C41 C42 1.407(9) .
C42 C43 1.354(9) .
C42 H42A 0.9500 .
C43 C44 1.435(9) .
C43 H43A 0.9500 .
C44 C45 1.411(9) .
C44 C49 1.435(8) .
C45 C46 1.368(8) .
C45 H45A 0.9500 .
C46 C47 1.426(8) .
C46 C13 1.505(8) 1_655
C47 C48 1.368(9) .
C47 H47A 0.9500 .
C48 C49 1.403(9) .
C48 H48A 0.9500 .
C49 C50 1.432(9) .
C50 H50A 0.9500 .
C51 C60 1.370(8) .
C51 C52 1.418(9) .
C52 C53 1.377(8) .
C52 H52A 0.9500 .
C53 C54 1.425(9) .
C53 H53A 0.9500 .
C54 C59 1.416(8) .
C54 C55 1.422(9) .
C55 C56 1.373(9) .
C55 H55A 0.9500 .
C56 C57 1.424(9) .
C56 C10 1.501(8) 1_556
C57 C58 1.367(8) .
C57 H57A 0.9500 .
C58 C59 1.431(9) .
C58 H58A 0.9500 .
C59 C60 1.410(9) .
C60 H60A 0.9500 .
N61 C62 1.339(8) .
N61 C66 1.348(5) .
C62 C63 1.382(9) .
C62 H62A 0.9500 .
C63 C64 1.391(10) .
C63 H63A 0.9500 .
C64 C65 1.374(10) .
C64 C28 1.438(9) 1_565
C65 C66 1.390(7) .
C65 H65A 0.9500 .
C66 H66A 0.9500 .
N107 O108 1.2229 .
N107 O109 1.2288 .
N107 C101 1.4644 .
C101 C102 1.3848 .
C101 C106 1.3872 .
C102 C103 1.3833 .
C102 H102 0.9034 .
C103 C104 1.3884 .
C103 H103 1.0295 .
C104 C105 1.3874 .
C104 H104 0.9544 .
C105 C106 1.3840 .
C105 H105 0.9453 .
C106 H106 0.9312 .
N207 O208 1.2229 .
N207 O209 1.2288 .
N207 C201 1.4644 .
C201 C202 1.3848 .
C201 C206 1.3872 .
C202 C203 1.3833 .
C202 H202 0.9034 .
C203 C204 1.3883 .
C203 H203 1.0295 .
C204 C205 1.3874 .
C204 H204 0.9544 .
C205 C206 1.3841 .
C205 H205 0.9453 .
C206 H206 0.9312 .
N307 O308 1.2229 .
N307 O309 1.2288 .
N307 C301 1.4644 .
C301 C302 1.3848 .
C301 C306 1.3872 .
C302 C303 1.3833 .
C302 H302 0.9034 .
C303 C304 1.3884 .
C303 H303 1.0295 .
C304 C305 1.3874 .
C304 H304 0.9544 .
C305 C306 1.3840 .
C305 H305 0.9453 .
C305 H605 1.1484 .
C306 H306 0.9312 .
C306 H604 1.0586 .
N407 O408 1.2229 .
N407 O409 1.2288 .
N407 C401 1.4644 .
N407 H806 0.8440 .
O409 H805 0.9909 .
C401 C402 1.3848 .
C401 C406 1.3872 .
C401 H806 1.0287 .
C402 C403 1.3833 .
C402 H402 0.9034 .
C403 C404 1.3884 .
C403 H403 1.0295 .
C404 C405 1.3874 .
C404 H404 0.9544 .
C405 C406 1.3840 .
C405 H405 0.9453 .
C406 H406 0.9312 .
N507 O508 1.2229 .
N507 O509 1.2288 .
N507 C501 1.4644 .
C501 C502 1.3848 .
C501 C506 1.3872 .
C502 C503 1.3833 .
C502 H502 0.9034 .
C503 C504 1.3883 .
C503 H503 1.0295 .
C504 C505 1.3874 .
C504 H504 0.9544 .
C505 C506 1.3841 .
C505 H505 0.9453 .
C506 H506 0.9312 .
N607 O608 1.2229 .
N607 O609 1.2288 .
N607 C601 1.4644 .
C601 C602 1.3848 .
C601 C606 1.3872 .
C601 H304 0.8907 .
C602 C603 1.3833 .
C602 H303 0.7009 .
C602 H602 0.9034 .
C603 C604 1.3883 .
C603 H603 1.0295 .
C604 C605 1.3874 .
C604 H604 0.9545 .
C605 C606 1.3840 .
C605 H305 0.6924 .
C605 H605 0.9453 .
C606 H304 0.9951 .
C606 H606 0.9312 .
N707 O708 1.2229 .
N707 O709 1.2288 .
N707 C701 1.4644 .
C701 C702 1.3848 .
C701 C706 1.3872 .
C702 C703 1.3833 .
C702 H702 0.9034 .
C703 C704 1.3883 .
C703 H703 1.0295 .
C704 C705 1.3873 .
C704 H704 0.9544 .
C705 C706 1.3841 .
C705 H705 0.9453 .
C706 H706 0.9312 .
N807 O808 1.2229 .
N807 O809 1.2288 .
N807 C801 1.4644 .
N807 H406 0.6880 .
C801 C802 1.3848 .
C801 C806 1.3872 .
C801 H406 1.2995 .
C802 C803 1.3833 .
C802 H802 0.9034 .
C803 C804 1.3883 .
C803 H803 1.0295 .
C804 H804 0.9545 .
C805 C806 1.3840 .
C805 H805 0.9453 .
C806 H806 0.9312 .

loop_
_geom_torsion_atom_site_label_1
_geom_torsion_atom_site_label_2
_geom_torsion_atom_site_label_3
_geom_torsion_atom_site_label_4
_geom_torsion
_geom_torsion_site_symmetry_1
_geom_torsion_site_symmetry_4
O6 Zn1 Zn2 O5 -95.6(2) . .
O12 Zn1 Zn2 O5 85.3(2) . .
N15 Zn1 Zn2 O5 -66.2(10) . .
O9 Zn1 Zn2 O5 173.8(2) . .
O3 Zn1 Zn2 O5 -2.6(2) . .
O6 Zn1 Zn2 O8 -4.1(2) . .
O12 Zn1 Zn2 O8 176.7(2) . .
N15 Zn1 Zn2 O8 25.2(10) . .
O9 Zn1 Zn2 O8 -94.7(2) . .
O3 Zn1 Zn2 O8 88.8(2) . .
O6 Zn1 Zn2 N61 117.6(10) . .
O12 Zn1 Zn2 N61 -61.5(10) . .
N15 Zn1 Zn2 N61 147.0(13) . .
O9 Zn1 Zn2 N61 27.0(10) . .
O3 Zn1 Zn2 N61 -149.4(10) . .
O6 Zn1 Zn2 O11 85.7(2) . .
O12 Zn1 Zn2 O11 -93.4(2) . .
N15 Zn1 Zn2 O11 115.1(10) . .
O9 Zn1 Zn2 O11 -4.9(2) . .
O3 Zn1 Zn2 O11 178.7(2) . .
O6 Zn1 Zn2 O14 175.8(2) . .
O12 Zn1 Zn2 O14 -3.4(2) . .
N15 Zn1 Zn2 O14 -154.8(10) . .
O9 Zn1 Zn2 O14 85.2(2) . .
O3 Zn1 Zn2 O14 -91.2(2) . .
O6 Zn1 O3 C4 83.7(6) . .
O12 Zn1 O3 C4 -77.1(6) . .
N15 Zn1 O3 C4 178.1(6) . .
O9 Zn1 O3 C4 -4.0(10) . .
Zn2 Zn1 O3 C4 6.2(6) . .
Zn1 O3 C4 O5 -8.0(10) . .
Zn1 O3 C4 C51 172.3(4) . .
O3 C4 O5 Zn2 3.3(9) . .
C51 C4 O5 Zn2 -177.0(4) . .
O8 Zn2 O5 C4 -81.4(5) . .
N61 Zn2 O5 C4 176.2(5) . .
O11 Zn2 O5 C4 4.7(10) . .
O14 Zn2 O5 C4 78.3(5) . .
Zn1 Zn2 O5 C4 0.8(5) . .
O12 Zn1 O6 C7 5.4(10) . .
N15 Zn1 O6 C7 -172.7(6) . .
O9 Zn1 O6 C7 86.5(6) . .
O3 Zn1 O6 C7 -73.0(6) . .
Zn2 Zn1 O6 C7 2.9(5) . .
Zn1 O6 C7 O8 2.0(10) . .
Zn1 O6 C7 C41 -177.6(4) . .
O6 C7 O8 Zn2 -8.3(9) . .
C41 C7 O8 Zn2 171.2(4) . .
O5 Zn2 O8 C7 91.5(5) . .
N61 Zn2 O8 C7 -165.5(5) . .
O11 Zn2 O8 C7 -69.3(5) . .
O14 Zn2 O8 C7 7.2(9) . .
Zn1 Zn2 O8 C7 7.5(5) . .
O6 Zn1 O9 C10 -72.9(5) . .
O12 Zn1 O9 C10 87.8(5) . .
N15 Zn1 O9 C10 -167.1(5) . .
O3 Zn1 O9 C10 15.0(9) . .
Zn2 Zn1 O9 C10 5.0(5) . .
Zn1 O9 C10 O11 -1.5(9) . .
Zn1 O9 C10 C56 178.7(4) . 1_554
O9 C10 O11 Zn2 -6.6(10) . .
C56 C10 O11 Zn2 173.2(4) 1_554 .
O5 Zn2 O11 C10 3.7(10) . .
O8 Zn2 O11 C10 90.2(6) . .
N61 Zn2 O11 C10 -168.0(6) . .
O14 Zn2 O11 C10 -70.0(6) . .
Zn1 Zn2 O11 C10 7.7(6) . .
O6 Zn1 O12 C13 -3.3(10) . .
N15 Zn1 O12 C13 174.8(5) . .
O9 Zn1 O12 C13 -84.6(5) . .
O3 Zn1 O12 C13 75.7(6) . .
Zn2 Zn1 O12 C13 -0.8(5) . .
Zn1 O12 C13 O14 8.5(9) . .
Zn1 O12 C13 C46 -172.0(4) . 1_455
O12 C13 O14 Zn2 -14.4(10) . .
C46 C13 O14 Zn2 166.1(4) 1_455 .
O5 Zn2 O14 C13 -74.9(6) . .
O8 Zn2 O14 C13 9.9(9) . .
N61 Zn2 O14 C13 -177.3(5) . .
O11 Zn2 O14 C13 86.6(6) . .
Zn1 Zn2 O14 C13 9.7(5) . .
O6 Zn1 N15 C16 66.0(5) . .
O12 Zn1 N15 C16 -113.4(5) . .
O9 Zn1 N15 C16 156.0(5) . .
O3 Zn1 N15 C16 -24.7(5) . .
Zn2 Zn1 N15 C16 37.3(13) . .
O6 Zn1 N15 C20 -111.1(5) . .
O12 Zn1 N15 C20 69.6(5) . .
O9 Zn1 N15 C20 -21.0(5) . .
O3 Zn1 N15 C20 158.2(5) . .
Zn2 Zn1 N15 C20 -139.8(8) . .
C20 N15 C16 C17 -1.7(10) . .
Zn1 N15 C16 C17 -178.8(6) . .
N15 C16 C17 C18 1.7(12) . .
C16 C17 C18 C19 -2.1(12) . .
C16 C17 C18 N21 -178.3(7) . .
C17 C18 C19 C20 2.4(12) . .
N21 C18 C19 C20 178.6(7) . .
C16 N15 C20 C19 2.0(10) . .
Zn1 N15 C20 C19 179.1(6) . .
C18 C19 C20 N15 -2.3(12) . .
C19 C18 N21 C22 -63.8(9) . .
C17 C18 N21 C22 112.4(8) . .
C19 C18 N21 C34 111.8(8) . .
C17 C18 N21 C34 -71.9(9) . .
C34 N21 C22 O37 -176.0(7) . .
C18 N21 C22 O37 -0.9(10) . .
C34 N21 C22 C23 8.6(10) . .
C18 N21 C22 C23 -176.3(6) . .
O37 C22 C23 C24 -2.3(11) . .
N21 C22 C23 C24 173.1(6) . .
O37 C22 C23 C35 176.2(7) . .
N21 C22 C23 C35 -8.3(9) . .
C35 C23 C24 C25 1.3(11) . .
C22 C23 C24 C25 179.8(7) . .
C23 C24 C25 C26 -1.4(12) . .
C24 C25 C26 C36 1.6(11) . .
C24 C25 C26 C27 178.7(7) . .
C25 C26 C27 O38 2.9(11) . .
C36 C26 C27 O38 180.0(7) . .
C25 C26 C27 C28 -178.5(7) . .
C36 C26 C27 C28 -1.4(10) . .
O38 C27 C28 C29 -179.7(7) . .
C26 C27 C28 C29 1.7(11) . .
O38 C27 C28 C64 -1.7(11) . 1_545
C26 C27 C28 C64 179.7(6) . 1_545
C27 C28 C29 O39 179.0(7) . .
C64 C28 C29 O39 1.0(11) 1_545 .
C27 C28 C29 C30 -2.8(11) . .
C64 C28 C29 C30 179.2(6) 1_545 .
O39 C29 C30 C31 -1.7(11) . .
C28 C29 C30 C31 -179.9(6) . .
O39 C29 C30 C36 -178.1(7) . .
C28 C29 C30 C36 3.8(9) . .
C36 C30 C31 C32 -0.2(10) . .
C29 C30 C31 C32 -176.5(6) . .
C30 C31 C32 C33 0.8(10) . .
C31 C32 C33 C35 -2.6(10) . .
C31 C32 C33 C34 175.5(6) . .
C22 N21 C34 O40 176.2(7) . .
C18 N21 C34 O40 1.1(9) . .
C22 N21 C34 C33 -3.2(10) . .
C18 N21 C34 C33 -178.3(5) . .
C32 C33 C34 O40 0.0(10) . .
C35 C33 C34 O40 178.1(6) . .
C32 C33 C34 N21 179.3(6) . .
C35 C33 C34 N21 -2.5(8) . .
C32 C33 C35 C23 -179.7(6) . .
C34 C33 C35 C23 2.2(9) . .
C32 C33 C35 C36 3.7(10) . .
C34 C33 C35 C36 -174.4(6) . .
C24 C23 C35 C33 -178.1(6) . .
C22 C23 C35 C33 3.4(10) . .
C24 C23 C35 C36 -1.5(10) . .
C22 C23 C35 C36 180.0(6) . .
C25 C26 C36 C30 179.6(7) . .
C27 C26 C36 C30 2.6(10) . .
C25 C26 C36 C35 -1.8(11) . .
C27 C26 C36 C35 -178.9(7) . .
C31 C30 C36 C26 179.9(6) . .
C29 C30 C36 C26 -3.8(10) . .
C31 C30 C36 C35 1.3(10) . .
C29 C30 C36 C35 177.6(6) . .
C33 C35 C36 C26 178.4(5) . .
C23 C35 C36 C26 1.7(10) . .
C33 C35 C36 C30 -3.0(10) . .
C23 C35 C36 C30 -179.7(5) . .
O8 C7 C41 C50 -7.9(9) . .
O6 C7 C41 C50 171.7(6) . .
O8 C7 C41 C42 174.7(6) . .
O6 C7 C41 C42 -5.7(9) . .
C50 C41 C42 C43 -1.2(10) . .
C7 C41 C42 C43 176.1(6) . .
C41 C42 C43 C44 1.3(10) . .
C42 C43 C44 C45 -179.3(6) . .
C42 C43 C44 C49 -1.6(10) . .
C43 C44 C45 C46 178.3(6) . .
C49 C44 C45 C46 0.6(9) . .
C44 C45 C46 C47 -0.9(10) . .
C44 C45 C46 C13 179.3(6) . 1_655
C45 C46 C47 C48 1.4(10) . .
C13 C46 C47 C48 -178.9(6) 1_655 .
C46 C47 C48 C49 -1.5(10) . .
C47 C48 C49 C50 -179.2(7) . .
C47 C48 C49 C44 1.2(10) . .
C45 C44 C49 C48 -0.7(9) . .
C43 C44 C49 C48 -178.5(7) . .
C45 C44 C49 C50 179.6(7) . .
C43 C44 C49 C50 1.8(9) . .
C42 C41 C50 C49 1.5(10) . .
C7 C41 C50 C49 -175.9(6) . .
C48 C49 C50 C41 178.6(7) . .
C44 C49 C50 C41 -1.8(10) . .
O5 C4 C51 C60 -15.3(9) . .
O3 C4 C51 C60 164.4(6) . .
O5 C4 C51 C52 167.6(6) . .
O3 C4 C51 C52 -12.7(9) . .
C60 C51 C52 C53 -0.5(10) . .
C4 C51 C52 C53 176.6(6) . .
C51 C52 C53 C54 -2.3(11) . .
C52 C53 C54 C59 3.2(11) . .
C52 C53 C54 C55 -176.7(7) . .
C59 C54 C55 C56 -1.6(10) . .
C53 C54 C55 C56 178.3(6) . .
C54 C55 C56 C57 3.5(10) . .
C54 C55 C56 C10 -177.6(6) . 1_556
C55 C56 C57 C58 -2.0(10) . .
C10 C56 C57 C58 179.1(6) 1_556 .
C56 C57 C58 C59 -1.4(10) . .
C55 C54 C59 C60 178.5(6) . .
C53 C54 C59 C60 -1.4(10) . .
C55 C54 C59 C58 -1.7(9) . .
C53 C54 C59 C58 178.4(6) . .
C57 C58 C59 C60 -177.0(6) . .
C57 C58 C59 C54 3.2(10) . .
C52 C51 C60 C59 2.3(10) . .
C4 C51 C60 C59 -174.7(6) . .
C54 C59 C60 C51 -1.3(9) . .
C58 C59 C60 C51 178.9(6) . .
O5 Zn2 N61 C62 39.0(5) . .
O8 Zn2 N61 C62 -54.4(5) . .
O11 Zn2 N61 C62 -143.8(5) . .
O14 Zn2 N61 C62 128.2(5) . .
Zn1 Zn2 N61 C62 -174.9(8) . .
O5 Zn2 N61 C66 -140.5(3) . .
O8 Zn2 N61 C66 126.1(3) . .
O11 Zn2 N61 C66 36.7(4) . .
O14 Zn2 N61 C66 -51.3(4) . .
Zn1 Zn2 N61 C66 5.6(13) . .
C66 N61 C62 C63 0.4(9) . .
Zn2 N61 C62 C63 -179.1(5) . .
N61 C62 C63 C64 0.5(10) . .
C62 C63 C64 C65 -1.4(11) . .
C62 C63 C64 C28 179.7(6) . 1_565
C63 C64 C65 C66 1.3(11) . .
C28 C64 C65 C66 -179.7(6) 1_565 .
C62 N61 C66 C65 -0.5(7) . .
Zn2 N61 C66 C65 179.1(4) . .
C64 C65 C66 N61 -0.4(9) . .
O108 N107 C101 C102 -177.5 . .
O109 N107 C101 C102 2.6 . .
O108 N107 C101 C106 1.7 . .
O109 N107 C101 C106 -178.2 . .
C106 C101 C102 C103 1.0 . .
N107 C101 C102 C103 -179.8 . .
C101 C102 C103 C104 -0.2 . .
C102 C103 C104 C105 -0.5 . .
C103 C104 C105 C106 0.6 . .
C104 C105 C106 C101 0.2 . .
C102 C101 C106 C105 -1.0 . .
N107 C101 C106 C105 179.9 . .
O208 N207 C201 C202 -177.5 . .
O209 N207 C201 C202 2.6 . .
O208 N207 C201 C206 1.7 . .
O209 N207 C201 C206 -178.2 . .
C206 C201 C202 C203 1.0 . .
N207 C201 C202 C203 -179.9 . .
C201 C202 C203 C204 -0.2 . .
C202 C203 C204 C205 -0.5 . .
C203 C204 C205 C206 0.6 . .
C204 C205 C206 C201 0.2 . .
C202 C201 C206 C205 -1.0 . .
N207 C201 C206 C205 179.9 . .
O308 N307 C301 C302 -177.5 . .
O309 N307 C301 C302 2.6 . .
O308 N307 C301 C306 1.7 . .
O309 N307 C301 C306 -178.2 . .
C306 C301 C302 C303 1.0 . .
N307 C301 C302 C303 -179.8 . .
C301 C302 C303 C304 -0.2 . .
C302 C303 C304 C305 -0.5 . .
C303 C304 C305 C306 0.6 . .
C304 C305 C306 C301 0.2 . .
C302 C301 C306 C305 -1.0 . .
N307 C301 C306 C305 179.9 . .
O408 N407 C401 C402 -177.5 . .
O409 N407 C401 C402 2.6 . .
O408 N407 C401 C406 1.7 . .
O409 N407 C401 C406 -178.2 . .
C406 C401 C402 C403 1.0 . .
N407 C401 C402 C403 -179.8 . .
C401 C402 C403 C404 -0.2 . .
C402 C403 C404 C405 -0.5 . .
C403 C404 C405 C406 0.6 . .
C404 C405 C406 C401 0.2 . .
C402 C401 C406 C405 -1.0 . .
N407 C401 C406 C405 179.9 . .
O508 N507 C501 C502 -177.5 . .
O509 N507 C501 C502 2.6 . .
O508 N507 C501 C506 1.7 . .
O509 N507 C501 C506 -178.2 . .
C506 C501 C502 C503 1.0 . .
N507 C501 C502 C503 -179.9 . .
C501 C502 C503 C504 -0.2 . .
C502 C503 C504 C505 -0.5 . .
C503 C504 C505 C506 0.6 . .
C504 C505 C506 C501 0.2 . .
C502 C501 C506 C505 -1.0 . .
N507 C501 C506 C505 179.9 . .
O608 N607 C601 C602 -177.5 . .
O609 N607 C601 C602 2.6 . .
O608 N607 C601 C606 1.7 . .
O609 N607 C601 C606 -178.2 . .
C606 C601 C602 C603 1.0 . .
N607 C601 C602 C603 -179.8 . .
C601 C602 C603 C604 -0.2 . .
C602 C603 C604 C605 -0.5 . .
C603 C604 C605 C606 0.6 . .
C604 C605 C606 C601 0.2 . .
C602 C601 C606 C605 -1.0 . .
N607 C601 C606 C605 179.9 . .
O708 N707 C701 C702 -177.5 . .
O709 N707 C701 C702 2.6 . .
O708 N707 C701 C706 1.7 . .
O709 N707 C701 C706 -178.2 . .
C706 C701 C702 C703 1.0 . .
N707 C701 C702 C703 -179.8 . .
C701 C702 C703 C704 -0.2 . .
C702 C703 C704 C705 -0.5 . .
C703 C704 C705 C706 0.6 . .
C704 C705 C706 C701 0.2 . .
C702 C701 C706 C705 -1.0 . .
N707 C701 C706 C705 179.9 . .
O808 N807 C801 C802 -177.5 . .
O809 N807 C801 C802 2.6 . .
O808 N807 C801 C806 1.7 . .
O809 N807 C801 C806 -178.2 . .
C806 C801 C802 C803 1.0 . .
N807 C801 C802 C803 -179.9 . .
C801 C802 C803 C804 -0.2 . .
C802 C803 C804 C805 -0.5 . .
C803 C804 C805 C806 0.6 . .
C804 C805 C806 C801 0.2 . .
C802 C801 C806 C805 -1.0 . .
N807 C801 C806 C805 179.9 . .
